data_1100664
loop_
_publ_author_name
'Mahendra, M.'
'Doreswamy, B. H.'
'Khanum, S. A.'
'Shashikanth, S.'
'Sudha, B. S.'
'Sridhar, M. A.'
'Prasad, J. S.'

_publ_section_title
;
 Synthesis and Crystal Structure of (2-Hydroxy-5-methyl phenyl)phenyl Methanone
;
_journal_name_full
;
 Analytical Sciences: X-ray Structure Analysis Online
;
_journal_page_first x29
_journal_page_last x30
_journal_paper_doi 10.2116/analscix.19.x29
_journal_volume 19
_journal_year 2003
_chemical_formula_moiety 'C14 H12 O2'
_chemical_formula_sum 'C14 H12 O2'
_chemical_formula_weight 212.24
_space_group_IT_number 61
_space_group_name_Hall '-P 2ac 2ab'
_space_group_name_H-M_alt 'P b c a'
_symmetry_cell_setting orthorhombic
_symmetry_Int_Tables_number 61
_symmetry_space_group_name_Hall '-P 2ac 2ab'
_symmetry_space_group_name_H-M 'P b c a'
_atom_sites_solution_hydrogens geom
_atom_sites_solution_primary direct
_atom_sites_solution_secondary difmap
_cell_angle_alpha 90
_cell_angle_beta 90
_cell_angle_gamma 90
_cell_formula_units_Z 8
_cell_length_a 5.8820(5)
_cell_length_b 12.1040(5)
_cell_length_c 30.580(3)
_cell_measurement_temperature 293
_cell_volume 2177.2(3)
_diffrn_ambient_temperature 293
_diffrn_measured_fraction_theta_full 0.562
_diffrn_measured_fraction_theta_max 0.562
_diffrn_radiation_probe x-ray
_diffrn_radiation_type MoK\a
_diffrn_radiation_wavelength 0.71073
_diffrn_reflns_av_R_equivalents 0.0122
_diffrn_reflns_av_sigmaI/netI 0.0190
_diffrn_reflns_limit_h_max 7
_diffrn_reflns_limit_h_min -7
_diffrn_reflns_limit_k_max 12
_diffrn_reflns_limit_k_min -12
_diffrn_reflns_limit_l_max 46
_diffrn_reflns_limit_l_min -45
_diffrn_reflns_number 3987
_diffrn_reflns_reduction_process ' ?'
_diffrn_reflns_theta_full 32.55
_diffrn_reflns_theta_max 32.55
_diffrn_reflns_theta_min 3.91
_exptl_absorpt_coefficient_mu 0.086
_exptl_crystal_density_diffrn 1.295
_exptl_crystal_density_method 'Not Measured'
_exptl_crystal_F_000 896
_refine_diff_density_max 0.256
_refine_diff_density_min -0.328
_refine_diff_density_rms 0.038
_refine_ls_abs_structure_Flack none
_refine_ls_extinction_coef 0.010(4)
_refine_ls_extinction_expression FC^*^=KFC[1+0.001XFC^2^\L^3^/SIN(2\Q)]^-1/4^
_refine_ls_extinction_method shelxl
_refine_ls_goodness_of_fit_ref 1.057
_refine_ls_hydrogen_treatment mixed
_refine_ls_matrix_type full
_refine_ls_number_parameters 146
_refine_ls_number_reflns 2221
_refine_ls_number_restraints 0
_refine_ls_restrained_S_all 1.057
_refine_ls_R_factor_all 0.0786
_refine_ls_R_factor_gt 0.0590
_refine_ls_shift/su_max 0.008
_refine_ls_shift/su_mean 0.001
_refine_ls_structure_factor_coef Fsqd
_refine_ls_weighting_details 'calc w=1/[\s^2^(Fo^2^)+(0.1185P)^2^+0.6250P] where P=(Fo^2^+2Fc^2^)/3'
_refine_ls_weighting_scheme calc
_refine_ls_wR_factor_gt 0.1965
_refine_ls_wR_factor_ref 0.2227
_reflns_number_gt 1543
_reflns_number_total 2221
_reflns_threshold_expression I>2\s(I)
_cod_depositor_comments
;
The following automatic conversions were performed:
'_symmetry_cell_setting' value 'Orthorhombic' changed to 'orthorhombic'
according to '/home/saulius/struct/CIF-dictionaries/cif_core.dic'
dictionary named 'cif_core.dic' version 2.4.1 from 2010-06-29.

Automatic conversion script
Id: cif_fix_enum 1527 2010-12-29 10:47:43Z saulius 
;
_cod_database_code 1100664

loop_
_symmetry_equiv_pos_as_xyz
x,y,z
1/2-x,-y,1/2+z
1/2+x,1/2-y,-z
-x,1/2+y,1/2-z
-x,-y,-z
1/2+x,y,1/2-z
1/2-x,1/2+y,z
x,1/2-y,1/2+z

loop_
_atom_site_label
_atom_site_type_symbol
_atom_site_thermal_displace_type
_atom_site_fract_x
_atom_site_fract_y
_atom_site_fract_z
_atom_site_occupancy
_atom_site_U_iso_or_equiv
_atom_site_calc_flag
_atom_site_refinement_flags
O8 O Uani -0.1156(4) 0.56852(17) 0.40456(6) 1.000 0.0731(9) . .
O11 O Uani -0.0139(4) 0.40350(16) 0.35583(7) 1.000 0.0762(9) . .
C1 C Uani 0.3417(5) 0.7221(2) 0.44091(6) 1.000 0.0523(9) . .
C2 C Uani 0.3888(5) 0.8151(2) 0.46580(6) 1.000 0.0611(9) . .
C3 C Uani 0.2328(6) 0.9007(2) 0.46817(7) 1.000 0.0636(12) . .
C4 C Uani 0.0309(6) 0.8933(2) 0.44640(8) 1.000 0.0663(12) . .
C5 C Uani -0.0224(5) 0.7992(2) 0.42282(7) 1.000 0.0576(9) . .
C6 C Uani 0.1356(5) 0.71385(17) 0.41974(6) 1.000 0.0465(8) . .
C7 C Uani 0.0676(5) 0.6123(2) 0.39536(6) 1.000 0.0515(9) . .
C9 C Uani 0.2171(5) 0.56701(18) 0.36161(6) 1.000 0.0495(8) . .
C10 C Uani 0.1674(6) 0.4615(2) 0.34371(6) 1.000 0.0595(12) . .
C12 C Uani 0.3118(6) 0.4186(2) 0.31227(7) 1.000 0.0695(12) . .
C13 C Uani 0.4912(6) 0.4793(2) 0.29716(7) 1.000 0.0728(12) . .
C14 C Uani 0.5388(5) 0.5860(2) 0.31250(6) 1.000 0.0580(9) . .
C15 C Uani 0.7256(6) 0.6537(3) 0.29407(8) 1.000 0.0759(13) . .
C16 C Uani 0.3998(5) 0.62634(18) 0.34521(6) 1.000 0.0503(8) . .
H1 H Uiso 0.45140 0.66380 0.43830 1.000 0.0630 . R
H2 H Uiso 0.53050 0.81970 0.48130 1.000 0.0730 . R
H3 H Uiso 0.26390 0.96600 0.48490 1.000 0.0760 . R
H4 H Uiso -0.07410 0.95400 0.44750 1.000 0.0800 . R
H5 H Uiso -0.16770 0.79100 0.40890 1.000 0.0690 . R
H11 H Uiso -0.14430 0.36140 0.36470 1.000 0.0910 . R
H12 H Uiso 0.28380 0.34590 0.30090 1.000 0.0830 . R
H13 H Uiso 0.58710 0.44620 0.27540 1.000 0.0870 . R
H15A H Uiso 0.80040 0.61220 0.27150 1.000 0.0910 . R
H15B H Uiso 0.83250 0.67100 0.31680 1.000 0.0910 . R
H15C H Uiso 0.66630 0.72100 0.28190 1.000 0.0910 . R
H16 H Uiso 0.43500 0.69780 0.35700 1.000 0.0600 . R

loop_
_atom_type_symbol
_atom_type_description
_atom_type_scat_dispersion_real
_atom_type_scat_dispersion_imag
_atom_type_scat_source
O O 0.0106 0.0060 'International Tables Vol C Tables 4.2.6.8 and 6.1.1.4'
H H 0.0000 0.0000 'International Tables Vol C Tables 4.2.6.8 and 6.1.1.4'
C C 0.0033 0.0016 'International Tables Vol C Tables 4.2.6.8 and 6.1.1.4'
